data_4501526
loop_
_publ_author_name
'Rivera-Carrillo, Marlyn'
'Chakraborty, Indranil'
'Raptis, Raphael G.'

_publ_section_title
;
 Systematic Synthesis of a Metal Organic Framework Based on Triangular
 Cu3(\m3-OH) Secondary Building Units: From a 0-D Complex to a 1-D Chain
 and a 3-D Lattice
;
_journal_issue 6
_journal_name_full 'Crystal Growth &amp; Design'
_journal_page_first 2606
_journal_paper_doi 10.1021/cg100060p
_journal_volume 10
_journal_year 2010
_chemical_formula_sum 'C26 H26 Cu3 F6 N9 O7.5 S2'
_chemical_formula_weight 953.30
_chemical_name_systematic
; 
 ? 
;
_space_group_IT_number 15
_symmetry_cell_setting monoclinic
_symmetry_space_group_name_Hall '-C 2yc'
_symmetry_space_group_name_H-M 'C 1 2/c 1'
_atom_sites_solution_hydrogens geom
_atom_sites_solution_primary direct
_atom_sites_solution_secondary difmap
_audit_creation_method SHELXL-97
_cell_angle_alpha 90.00
_cell_angle_beta 99.485(2)
_cell_angle_gamma 90.00
_cell_formula_units_Z 8
_cell_length_a 34.815(3)
_cell_length_b 10.6357(7)
_cell_length_c 21.0327(14)
_cell_measurement_temperature 293(2)
_cell_volume 7681.6(10)
_computing_cell_refinement 'Bruker SMART'
_computing_data_collection 'Bruker SMART'
_computing_data_reduction 'Bruker SHELXTL'
_computing_molecular_graphics 'Bruker SHELXTL'
_computing_publication_material 'Bruker SHELXTL'
_computing_structure_refinement 'SHELXL-97 (Sheldrick, 2008)'
_computing_structure_solution 'SHELXS-97 (Sheldrick, 2008)'
_diffrn_ambient_temperature 293(2)
_diffrn_measured_fraction_theta_full 0.991
_diffrn_measured_fraction_theta_max 0.991
_diffrn_measurement_device_type 'CCD area detector'
_diffrn_measurement_method 'phi and omega scans'
_diffrn_radiation_monochromator graphite
_diffrn_radiation_source 'fine-focus sealed tube'
_diffrn_radiation_type MoK\a
_diffrn_radiation_wavelength 0.71073
_diffrn_reflns_av_R_equivalents 0.0411
_diffrn_reflns_av_sigmaI/netI 0.0285
_diffrn_reflns_limit_h_max 43
_diffrn_reflns_limit_h_min -40
_diffrn_reflns_limit_k_max 12
_diffrn_reflns_limit_k_min -13
_diffrn_reflns_limit_l_max 25
_diffrn_reflns_limit_l_min -26
_diffrn_reflns_number 23222
_diffrn_reflns_theta_full 26.39
_diffrn_reflns_theta_max 26.39
_diffrn_reflns_theta_min 2.00
_exptl_absorpt_coefficient_mu 1.838
_exptl_absorpt_correction_T_max 0.7456
_exptl_absorpt_correction_T_min 0.6726
_exptl_absorpt_correction_type multi-scan
_exptl_absorpt_process_details SADABS
_exptl_crystal_colour BLUE
_exptl_crystal_density_diffrn 1.649
_exptl_crystal_density_method 'not measured'
_exptl_crystal_description BLOCK
_exptl_crystal_F_000 3824
_exptl_crystal_size_max 0.39
_exptl_crystal_size_mid 0.34
_exptl_crystal_size_min 0.31
_refine_diff_density_max 0.927
_refine_diff_density_min -0.443
_refine_diff_density_rms 0.066
_refine_ls_extinction_method none
_refine_ls_goodness_of_fit_ref 1.042
_refine_ls_hydrogen_treatment constr
_refine_ls_matrix_type full
_refine_ls_number_parameters 483
_refine_ls_number_reflns 7810
_refine_ls_number_restraints 0
_refine_ls_restrained_S_all 1.042
_refine_ls_R_factor_all 0.0482
_refine_ls_R_factor_gt 0.0356
_refine_ls_shift/su_max 0.001
_refine_ls_shift/su_mean 0.000
_refine_ls_structure_factor_coef Fsqd
_refine_ls_weighting_details 'calc w=1/[\s^2^(Fo^2^)+(0.0641P)^2^+6.1524P] where P=(Fo^2^+2Fc^2^)/3'
_refine_ls_weighting_scheme calc
_refine_ls_wR_factor_gt 0.1026
_refine_ls_wR_factor_ref 0.1115
_reflns_number_gt 6201
_reflns_number_total 7810
_reflns_threshold_expression >2sigma(I)
_cod_data_source_file cg100060p_si_002.cif
_cod_data_source_block mr178
_cod_depositor_comments
;
The following automatic conversions were performed:

'_symmetry_cell_setting' value 'Monoclinic' changed to 'monoclinic'
according to /home/saulius/struct/CIF-dictionaries/cif_core.dic
dictionary named 'cif_core.dic' version 2.4.2 from
2011-04-26.

'_exptl_absorpt_correction_type' value 'MULTI-SCAN'
changed to 'multi-scan' according to
/home/saulius/struct/CIF-dictionaries/cif_core.dic dictionary named
'cif_core.dic' version 2.4.2 from 2011-04-26.

Automatic conversion script
Id: cif_fix_values 1715 2011-07-08 13:25:40Z adriana 
;
_cod_original_cell_volume 7681.5(9)
_cod_original_sg_symbol_H-M C2/c
_cod_original_formula_sum 'C26 H26 Cu3 F6 N9 O7.50 S2'
_cod_database_code 4501526

loop_
_symmetry_equiv_pos_as_xyz
'x, y, z'
'-x, y, -z+1/2'
'x+1/2, y+1/2, z'
'-x+1/2, y+1/2, -z+1/2'
'-x, -y, -z'
'x, -y, z-1/2'
'-x+1/2, -y+1/2, -z'
'x+1/2, -y+1/2, z-1/2'

loop_
_atom_site_label
_atom_site_type_symbol
_atom_site_fract_x
_atom_site_fract_y
_atom_site_fract_z
_atom_site_U_iso_or_equiv
_atom_site_adp_type
_atom_site_occupancy
_atom_site_symmetry_multiplicity
_atom_site_calc_flag
_atom_site_refinement_flags
Cu1 Cu 0.151676(10) 0.35013(3) 0.298367(17) 0.04644(11) Uani 1 1 d .
Cu2 Cu 0.070822(10) 0.35051(3) 0.185535(16) 0.04611(11) Uani 1 1 d .
Cu3 Cu 0.129762(10) 0.10000(3) 0.200038(16) 0.04472(11) Uani 1 1 d .
S1 S 0.157295(19) 0.33840(6) 0.10462(3) 0.04124(16) Uani 1 1 d .
S2 S 0.09509(3) 0.19331(9) 0.40063(4) 0.0607(2) Uani 1 1 d .
N5 N 0.17762(8) 0.1047(2) 0.26304(12) 0.0526(6) Uani 1 1 d .
N1 N 0.11558(7) 0.4929(2) 0.29031(11) 0.0486(6) Uani 1 1 d .
N2 N 0.08239(7) 0.4910(2) 0.24581(11) 0.0487(6) Uani 1 1 d .
N4 N 0.07850(7) 0.0926(2) 0.14653(13) 0.0545(6) Uani 1 1 d .
N3 N 0.05516(7) 0.1954(2) 0.13917(11) 0.0479(5) Uani 1 1 d .
N6 N 0.18813(8) 0.2120(3) 0.29626(13) 0.0590(7) Uani 1 1 d .
C6 C 0.02194(10) 0.1626(3) 0.10170(16) 0.0614(8) Uani 1 1 d .
H6 H 0.0010 0.2163 0.0888 0.074 Uiso 1 1 calc R
C3 C 0.11599(11) 0.6005(3) 0.32362(16) 0.0594(8) Uani 1 1 d .
H3 H 0.1356 0.6247 0.3569 0.071 Uiso 1 1 calc R
C1 C 0.06296(10) 0.5981(3) 0.25241(17) 0.0600(8) Uani 1 1 d .
H1 H 0.0394 0.6206 0.2275 0.072 Uiso 1 1 calc R
C2 C 0.08321(12) 0.6696(3) 0.30153(17) 0.0652(9) Uani 1 1 d .
H2 H 0.0762 0.7474 0.3164 0.078 Uiso 1 1 calc R
C9 C 0.20573(11) 0.0199(4) 0.27938(18) 0.0730(10) Uani 1 1 d .
H9 H 0.2055 -0.0619 0.2636 0.088 Uiso 1 1 calc R
C4 C 0.05926(12) -0.0005(4) 0.1132(2) 0.0824(12) Uani 1 1 d .
H4 H 0.0691 -0.0810 0.1095 0.099 Uiso 1 1 calc R
C7 C 0.22300(11) 0.1925(5) 0.3326(2) 0.0859(13) Uani 1 1 d .
H7 H 0.2368 0.2514 0.3600 0.103 Uiso 1 1 calc R
C8 C 0.23516(12) 0.0720(5) 0.3232(2) 0.0940(15) Uani 1 1 d .
H8 H 0.2583 0.0339 0.3423 0.113 Uiso 1 1 calc R
C5 C 0.02315(12) 0.0386(4) 0.0850(2) 0.0843(12) Uani 1 1 d .
H5 H 0.0037 -0.0085 0.0602 0.101 Uiso 1 1 calc R
O1 O 0.11105(5) 0.25032(18) 0.24328(8) 0.0411(4) Uani 1 1 d .
H1A H 0.0963 0.2132 0.2744 0.049 Uiso 1 1 calc R
O4 O 0.19252(7) 0.4016(2) 0.09777(12) 0.0653(6) Uani 1 1 d .
O3 O 0.16158(7) 0.20965(19) 0.12488(11) 0.0573(5) Uani 1 1 d .
O2 O 0.13092(7) 0.40954(19) 0.13645(12) 0.0588(5) Uani 1 1 d .
C25 C 0.13200(11) 0.3273(4) 0.02138(17) 0.0655(9) Uani 1 1 d .
F6 F 0.15336(8) 0.2662(3) -0.01485(11) 0.0924(7) Uani 1 1 d .
F5 F 0.12537(8) 0.4414(3) -0.00362(12) 0.1031(8) Uani 1 1 d .
F4 F 0.09851(7) 0.2677(3) 0.01850(13) 0.1062(9) Uani 1 1 d .
O5 O 0.13133(7) 0.2560(2) 0.39716(12) 0.0690(6) Uani 1 1 d .
O6 O 0.06882(7) 0.1932(3) 0.34022(13) 0.0844(8) Uani 1 1 d .
O7 O 0.07778(10) 0.2189(4) 0.45561(16) 0.1037(10) Uani 1 1 d .
N7 N 0.19344(8) 0.4581(3) 0.35061(15) 0.0612(7) Uani 1 1 d .
C10 C 0.19864(11) 0.4616(4) 0.41424(19) 0.0767(11) Uani 1 1 d .
H10 H 0.1839 0.4085 0.4359 0.092 Uiso 1 1 calc R
C13 C 0.24223(16) 0.6148(6) 0.3546(4) 0.121(2) Uani 1 1 d .
H13 H 0.2574 0.6652 0.3325 0.145 Uiso 1 1 calc R
C12 C 0.24684(18) 0.6203(6) 0.4183(4) 0.129(2) Uani 1 1 d .
H12 H 0.2644 0.6764 0.4412 0.155 Uiso 1 1 calc R
C14 C 0.21510(12) 0.5350(4) 0.3208(2) 0.0855(12) Uani 1 1 d .
H14 H 0.2118 0.5346 0.2760 0.103 Uiso 1 1 calc R
C11 C 0.22512(15) 0.5413(6) 0.4495(3) 0.1113(18) Uani 1 1 d .
H11 H 0.2282 0.5414 0.4943 0.134 Uiso 1 1 calc R
N8 N 0.03504(7) 0.4634(2) 0.12475(12) 0.0494(6) Uani 1 1 d .
C15 C 0.05015(9) 0.5487(3) 0.08894(15) 0.0548(7) Uani 1 1 d .
H15 H 0.0768 0.5465 0.0882 0.066 Uiso 1 1 calc R
C16 C 0.02831(11) 0.6386(3) 0.05348(17) 0.0642(9) Uani 1 1 d .
H16 H 0.0399 0.6968 0.0296 0.077 Uiso 1 1 calc R
C18 C -0.02709(11) 0.5546(4) 0.08866(18) 0.0727(10) Uani 1 1 d .
H18 H -0.0538 0.5541 0.0885 0.087 Uiso 1 1 calc R
C17 C -0.01081(12) 0.6420(4) 0.05357(19) 0.0739(10) Uani 1 1 d .
H17 H -0.0262 0.7029 0.0301 0.089 Uiso 1 1 calc R
C19 C -0.00363(9) 0.4681(4) 0.12394(16) 0.0612(8) Uani 1 1 d .
H19 H -0.0149 0.4101 0.1484 0.073 Uiso 1 1 calc R
N9 N 0.14509(8) -0.0661(2) 0.16438(13) 0.0536(6) Uani 1 1 d .
C20 C 0.16019(12) -0.0734(3) 0.11056(19) 0.0700(10) Uani 1 1 d .
H20 H 0.1648 0.0005 0.0894 0.084 Uiso 1 1 calc R
C21 C 0.16936(16) -0.1870(4) 0.0848(2) 0.0928(14) Uani 1 1 d .
H21 H 0.1803 -0.1897 0.0474 0.111 Uiso 1 1 calc R
C24 C 0.13875(13) -0.1741(3) 0.1934(2) 0.0735(10) Uani 1 1 d .
H24 H 0.1285 -0.1709 0.2315 0.088 Uiso 1 1 calc R
C23 C 0.14660(13) -0.2887(3) 0.1697(2) 0.0806(11) Uani 1 1 d .
H23 H 0.1413 -0.3619 0.1909 0.097 Uiso 1 1 calc R
C22 C 0.16199(14) -0.2950(3) 0.1156(3) 0.0863(13) Uani 1 1 d .
H22 H 0.1677 -0.3727 0.0991 0.104 Uiso 1 1 calc R
C26 C 0.10898(16) 0.0277(5) 0.4096(2) 0.0891(13) Uani 1 1 d .
F3 F 0.12210(12) -0.0123(3) 0.35830(19) 0.1360(12) Uani 1 1 d .
F1 F 0.07895(12) -0.0426(3) 0.4160(2) 0.1471(14) Uani 1 1 d .
F2 F 0.13601(13) 0.0105(3) 0.45945(18) 0.1545(15) Uani 1 1 d .
O8 O 1.0000 0.2749(4) 0.2500 0.0955(13) Uani 1 2 d S
H18A H 0.9947 0.2203 0.2801 0.115 Uiso 0.50 1 d PR
H18B H 0.9997 0.3581 0.2576 0.115 Uiso 0.50 1 d PR

loop_
_atom_site_aniso_label
_atom_site_aniso_U_11
_atom_site_aniso_U_22
_atom_site_aniso_U_33
_atom_site_aniso_U_23
_atom_site_aniso_U_13
_atom_site_aniso_U_12
Cu1 0.0392(2) 0.0495(2) 0.0488(2) -0.00586(15) 0.00188(14) 0.00202(14)
Cu2 0.0473(2) 0.0465(2) 0.04111(19) -0.00256(14) -0.00284(14) 0.01204(14)
Cu3 0.0445(2) 0.03801(19) 0.0502(2) -0.00141(14) 0.00355(15) 0.00590(14)
S1 0.0389(3) 0.0343(3) 0.0500(4) -0.0017(3) 0.0059(3) -0.0005(3)
S2 0.0568(5) 0.0704(5) 0.0568(5) 0.0051(4) 0.0147(4) 0.0023(4)
N5 0.0492(14) 0.0549(15) 0.0521(14) 0.0024(11) 0.0035(11) 0.0143(11)
N1 0.0533(14) 0.0483(13) 0.0435(13) -0.0064(10) 0.0056(11) 0.0022(11)
N2 0.0502(14) 0.0482(13) 0.0470(13) -0.0031(10) 0.0061(11) 0.0119(11)
N4 0.0478(14) 0.0475(14) 0.0654(16) -0.0119(12) 0.0014(12) 0.0015(11)
N3 0.0419(13) 0.0548(14) 0.0455(13) -0.0021(11) 0.0032(10) 0.0005(11)
N6 0.0451(14) 0.0667(17) 0.0605(16) -0.0087(13) -0.0050(12) 0.0137(12)
C6 0.0486(18) 0.075(2) 0.0558(18) -0.0049(16) -0.0055(14) -0.0015(16)
C3 0.072(2) 0.0544(18) 0.0526(18) -0.0128(14) 0.0116(15) -0.0004(16)
C1 0.061(2) 0.0548(18) 0.065(2) -0.0035(15) 0.0123(15) 0.0182(15)
C2 0.086(3) 0.0482(17) 0.065(2) -0.0102(15) 0.0238(18) 0.0096(17)
C9 0.068(2) 0.072(2) 0.074(2) -0.0023(18) -0.0036(18) 0.0325(19)
C4 0.070(2) 0.059(2) 0.110(3) -0.026(2) -0.010(2) -0.0026(18)
C7 0.056(2) 0.107(3) 0.084(3) -0.025(2) -0.0215(19) 0.030(2)
C8 0.063(2) 0.117(4) 0.090(3) -0.011(3) -0.021(2) 0.042(2)
C5 0.064(2) 0.086(3) 0.094(3) -0.026(2) -0.012(2) -0.014(2)
O1 0.0414(10) 0.0428(10) 0.0375(9) 0.0001(7) 0.0016(7) 0.0052(8)
O4 0.0498(13) 0.0623(14) 0.0839(16) -0.0108(12) 0.0111(11) -0.0184(10)
O3 0.0646(14) 0.0406(11) 0.0689(14) 0.0090(10) 0.0172(11) 0.0112(10)
O2 0.0633(14) 0.0433(11) 0.0750(14) -0.0030(10) 0.0268(11) 0.0060(10)
C25 0.060(2) 0.074(2) 0.060(2) 0.0016(17) 0.0047(16) -0.0024(17)
F6 0.1079(19) 0.1073(19) 0.0657(13) -0.0251(13) 0.0247(13) -0.0082(15)
F5 0.120(2) 0.1065(19) 0.0783(15) 0.0380(14) 0.0036(14) 0.0282(17)
F4 0.0620(14) 0.156(3) 0.0911(17) -0.0073(17) -0.0139(12) -0.0346(16)
O5 0.0626(15) 0.0767(16) 0.0667(15) 0.0018(12) 0.0076(11) -0.0106(12)
O6 0.0545(15) 0.124(2) 0.0718(16) 0.0238(16) 0.0022(12) -0.0070(15)
O7 0.107(2) 0.127(3) 0.088(2) -0.008(2) 0.0489(19) 0.011(2)
N7 0.0424(14) 0.0668(17) 0.0741(19) -0.0151(14) 0.0085(12) -0.0073(12)
C10 0.059(2) 0.097(3) 0.074(2) -0.024(2) 0.0109(18) -0.014(2)
C13 0.084(4) 0.111(4) 0.167(6) -0.013(4) 0.019(4) -0.050(3)
C12 0.100(4) 0.131(5) 0.151(6) -0.056(4) 0.003(4) -0.049(4)
C14 0.065(2) 0.091(3) 0.101(3) -0.010(2) 0.017(2) -0.019(2)
C11 0.091(3) 0.136(5) 0.104(4) -0.065(4) 0.007(3) -0.022(3)
N8 0.0440(13) 0.0546(14) 0.0478(13) 0.0025(11) 0.0021(10) 0.0110(11)
C15 0.0471(17) 0.0621(19) 0.0553(17) -0.0005(15) 0.0086(13) 0.0063(14)
C16 0.067(2) 0.066(2) 0.061(2) 0.0134(16) 0.0128(16) 0.0111(17)
C18 0.0505(19) 0.101(3) 0.066(2) 0.008(2) 0.0058(16) 0.0225(19)
C17 0.072(2) 0.081(3) 0.066(2) 0.0157(19) 0.0032(18) 0.027(2)
C19 0.0469(17) 0.078(2) 0.0591(19) 0.0099(16) 0.0105(14) 0.0126(16)
N9 0.0586(15) 0.0379(12) 0.0634(16) -0.0004(11) 0.0075(12) 0.0036(11)
C20 0.097(3) 0.0415(17) 0.075(2) -0.0011(16) 0.025(2) 0.0051(17)
C21 0.133(4) 0.056(2) 0.100(3) -0.012(2) 0.049(3) 0.011(2)
C24 0.090(3) 0.0467(19) 0.088(3) 0.0096(17) 0.025(2) -0.0002(18)
C23 0.097(3) 0.0394(18) 0.105(3) 0.0065(19) 0.014(3) -0.0001(18)
C22 0.097(3) 0.0368(18) 0.122(4) -0.011(2) 0.012(3) 0.0055(19)
C26 0.103(3) 0.079(3) 0.085(3) 0.009(2) 0.018(3) -0.009(3)
F3 0.174(3) 0.091(2) 0.155(3) -0.026(2) 0.063(3) 0.010(2)
F1 0.175(3) 0.098(2) 0.174(3) 0.025(2) 0.048(3) -0.043(2)
F2 0.197(4) 0.104(2) 0.138(3) 0.030(2) -0.047(3) 0.028(2)
O8 0.142(4) 0.079(3) 0.061(2) 0.000 0.005(2) 0.000

loop_
_atom_type_symbol
_atom_type_description
_atom_type_scat_dispersion_real
_atom_type_scat_dispersion_imag
_atom_type_scat_source
C C 0.0033 0.0016 'International Tables Vol C Tables 4.2.6.8 and 6.1.1.4'
H H 0.0000 0.0000 'International Tables Vol C Tables 4.2.6.8 and 6.1.1.4'
N N 0.0061 0.0033 'International Tables Vol C Tables 4.2.6.8 and 6.1.1.4'
O O 0.0106 0.0060 'International Tables Vol C Tables 4.2.6.8 and 6.1.1.4'
S S 0.1246 0.1234 'International Tables Vol C Tables 4.2.6.8 and 6.1.1.4'
Cu Cu 0.3201 1.2651 'International Tables Vol C Tables 4.2.6.8 and 6.1.1.4'
F F 0.0171 0.0103 'International Tables Vol C Tables 4.2.6.8 and 6.1.1.4'

loop_
_geom_angle_atom_site_label_1
_geom_angle_atom_site_label_2
_geom_angle_atom_site_label_3
_geom_angle
N6 Cu1 N1 173.51(11)
N6 Cu1 O1 89.29(10)
N1 Cu1 O1 88.77(9)
N6 Cu1 N7 91.60(12)
N1 Cu1 N7 90.03(11)
O1 Cu1 N7 176.95(11)
N3 Cu2 N2 168.87(11)
N3 Cu2 O1 87.89(9)
N2 Cu2 O1 87.99(9)
N3 Cu2 N8 95.38(10)
N2 Cu2 N8 89.75(10)
O1 Cu2 N8 173.69(9)
N4 Cu3 N5 172.64(12)
N4 Cu3 O1 87.64(9)
N5 Cu3 O1 88.65(9)
N4 Cu3 N9 91.32(10)
N5 Cu3 N9 91.50(11)
O1 Cu3 N9 172.31(9)
N4 Cu3 O3 96.81(10)
N5 Cu3 O3 89.98(10)
O1 Cu3 O3 97.61(7)
N9 Cu3 O3 90.08(9)
O4 S1 O3 115.51(15)
O4 S1 O2 115.15(14)
O3 S1 O2 114.03(13)
O4 S1 C25 102.70(16)
O3 S1 C25 103.47(16)
O2 S1 C25 103.64(16)
O7 S2 O6 115.3(2)
O7 S2 O5 116.5(2)
O6 S2 O5 112.99(16)
O7 S2 C26 104.0(2)
O6 S2 C26 102.1(2)
O5 S2 C26 103.5(2)
C9 N5 N6 108.2(3)
C9 N5 Cu3 131.8(3)
N6 N5 Cu3 119.93(19)
C3 N1 N2 107.8(3)
C3 N1 Cu1 131.6(2)
N2 N1 Cu1 120.50(17)
C1 N2 N1 107.5(3)
C1 N2 Cu2 131.3(2)
N1 N2 Cu2 121.10(17)
C4 N4 N3 107.5(3)
C4 N4 Cu3 132.0(2)
N3 N4 Cu3 120.53(19)
C6 N3 N4 107.5(3)
C6 N3 Cu2 131.4(2)
N4 N3 Cu2 120.86(18)
C7 N6 N5 107.8(3)
C7 N6 Cu1 129.6(3)
N5 N6 Cu1 121.68(19)
N3 C6 C5 110.1(3)
N1 C3 C2 110.1(3)
N2 C1 C2 109.9(3)
C3 C2 C1 104.6(3)
N5 C9 C8 109.5(4)
N4 C4 C5 110.6(4)
N6 C7 C8 109.5(4)
C7 C8 C9 105.0(3)
C4 C5 C6 104.3(3)
Cu1 O1 Cu3 116.05(9)
Cu1 O1 Cu2 115.45(9)
Cu3 O1 Cu2 113.40(8)
S1 O3 Cu3 128.90(13)
F4 C25 F6 108.3(3)
F4 C25 F5 109.1(3)
F6 C25 F5 107.4(3)
F4 C25 S1 110.9(3)
F6 C25 S1 110.9(3)
F5 C25 S1 110.2(3)
C10 N7 C14 117.7(3)
C10 N7 Cu1 122.1(3)
C14 N7 Cu1 120.1(3)
N7 C10 C11 122.1(4)
C12 C13 C14 120.5(6)
C13 C12 C11 118.3(5)
N7 C14 C13 121.8(5)
C12 C11 C10 119.6(5)
C15 N8 C19 116.9(3)
C15 N8 Cu2 119.9(2)
C19 N8 Cu2 122.7(2)
N8 C15 C16 123.1(3)
C17 C16 C15 119.0(3)
C19 C18 C17 119.2(3)
C16 C17 C18 119.1(3)
N8 C19 C18 122.7(3)
C20 N9 C24 117.2(3)
C20 N9 Cu3 122.2(2)
C24 N9 Cu3 120.5(2)
N9 C20 C21 122.4(4)
C22 C21 C20 118.5(4)
N9 C24 C23 123.0(4)
C22 C23 C24 119.3(4)
C23 C22 C21 119.7(4)
F2 C26 F3 108.3(5)
F2 C26 F1 108.7(4)
F3 C26 F1 107.0(4)
F2 C26 S2 111.2(4)
F3 C26 S2 110.5(3)
F1 C26 S2 111.0(4)

loop_
_geom_bond_atom_site_label_1
_geom_bond_atom_site_label_2
_geom_bond_distance
Cu1 N6 1.947(3)
Cu1 N1 1.960(2)
Cu1 O1 1.9825(18)
Cu1 N7 2.029(3)
Cu2 N3 1.948(3)
Cu2 N2 1.958(2)
Cu2 O1 2.0027(17)
Cu2 N8 2.026(2)
Cu3 N4 1.948(3)
Cu3 N5 1.951(3)
Cu3 O1 2.0008(18)
Cu3 N9 2.024(2)
Cu3 O3 2.380(2)
S1 O4 1.426(2)
S1 O3 1.435(2)
S1 O2 1.437(2)
S1 C25 1.829(4)
S2 O7 1.416(3)
S2 O6 1.438(3)
S2 O5 1.440(3)
S2 C26 1.828(5)
N5 C9 1.334(4)
N5 N6 1.357(4)
N1 C3 1.341(4)
N1 N2 1.362(3)
N2 C1 1.343(4)
N4 C4 1.329(4)
N4 N3 1.356(4)
N3 C6 1.334(4)
N6 C7 1.340(4)
C6 C5 1.368(5)
C3 C2 1.373(5)
C1 C2 1.380(5)
C9 C8 1.377(6)
C4 C5 1.363(6)
C7 C8 1.374(6)
C25 F4 1.320(4)
C25 F6 1.320(4)
C25 F5 1.328(4)
N7 C10 1.321(5)
N7 C14 1.337(5)
C10 C11 1.376(6)
C13 C12 1.325(9)
C13 C14 1.377(7)
C12 C11 1.368(9)
N8 C15 1.340(4)
N8 C19 1.345(4)
C15 C16 1.365(5)
C16 C17 1.363(5)
C18 C19 1.366(5)
C18 C17 1.366(6)
N9 C20 1.327(5)
N9 C24 1.336(4)
C20 C21 1.383(5)
C21 C22 1.363(6)
C24 C23 1.362(5)
C23 C22 1.336(6)
C26 F2 1.301(6)
C26 F3 1.310(6)
C26 F1 1.310(5)
